data_7222627
loop_
_publ_author_name
'Mootz, D.'
'Poll, W.'

_publ_section_title
;
 Fluoride und Fluorosaeuren, VI. Verbindungsbildung und Kristallstrukturen
 im System Ammoniak-Fluorwasserstoff
;
_journal_name_full
;
Zeitschrift fuer Naturforschung, Teil B. Anorganische Chemie, Organische 
Chemie (33,1978-41,1986)
;
_journal_page_first 290
_journal_page_last 297
_journal_volume 39
_journal_year 1984
_chemical_formula_sum 'F5 H8 N'
_chemical_name_systematic 'N H4 (F (H F)4)1'
_space_group_IT_number 88
_symmetry_space_group_name_Hall '-I 4ad'
_symmetry_space_group_name_H-M 'I 41/a :2'
_cell_angle_alpha 90
_cell_angle_beta 90
_cell_angle_gamma 90
_cell_formula_units_Z 4
_cell_length_a 6.4926
_cell_length_b 6.4926
_cell_length_c 13.22
_cell_volume 557.274
_citation_journal_id_ASTM ZNBAD2
_cod_data_source_file Mootz_ZNBAD2_1984_622.cif
_cod_data_source_block H8F5N1
_cod_original_formula_sum 'H8 F5 N1'
_cod_database_code 7222627

loop_
_symmetry_equiv_pos_as_xyz
x,y,z
-y+3/4,x+1/4,z+1/4
-x+1/2,-y,z+1/2
y+3/4,-x+3/4,z+3/4
-x,-y,-z
y-3/4,-x-1/4,-z-1/4
x-1/2,y,-z-1/2
-y-3/4,x-3/4,-z-3/4
x+1/2,y+1/2,z+1/2
-y+5/4,x+3/4,z+3/4
-x+1,-y+1/2,z+1
y+5/4,-x+5/4,z+5/4
-x+1/2,-y+1/2,-z+1/2
y-1/4,-x+1/4,-z+1/4
x,y+1/2,-z
-y-1/4,x-1/4,-z-1/4

loop_
_atom_site_label
_atom_site_type_symbol
_atom_site_fract_x
_atom_site_fract_y
_atom_site_fract_z
_atom_site_occupancy
_atom_site_U_iso_or_equiv
H2 H+1 0.055 0.341 0.165 1 0.0
F1 F-1 0 0.25 0.625 1 0.0
F2 F-1 0.19796 0.49535 0.72606 1 0.0
H1 H+1 0.137 0.424 0.694 1 0.0
N1 N-3 0 0.25 0.125 1 0.0
